data_2241077
loop_
_publ_author_name
'Umadevi, M.'
'Raju, P.'
'Yamuna, R.'
'Mohanakrishnan, A. K.'
'Chakkaravarthi, G.'

_publ_section_title
;
 Crystal structure of
 <i>N</i>-{[3-bromo-1-(phenylsulfonyl)-1<i>H</i>-indol-2-yl]methyl}benzenesulfonamide
;
_journal_coeditor_code HB7501
_journal_issue 10
_journal_name_full 'Acta Crystallographica Section E'
_journal_page_first o756
_journal_page_last o757
_journal_paper_doi 10.1107/S2056989015016874
_journal_volume 71
_journal_year 2015
_chemical_formula_moiety 'C21 H17 Br N2 O4 S2'
_chemical_formula_sum 'C21 H17 Br N2 O4 S2'
_chemical_formula_weight 505.40
_chemical_name_systematic <i>N</i>-{[3-Bromo-1-(phenylsulfonyl)-1<i>H</i>-indol-2-yl]methyl}benzenesulfonamide
_space_group_IT_number 14
_symmetry_cell_setting monoclinic
_symmetry_space_group_name_Hall '-P 2ybc'
_symmetry_space_group_name_H-M 'P 1 21/c 1'
_atom_sites_solution_hydrogens geom
_atom_sites_solution_primary direct
_atom_sites_solution_secondary difmap
_audit_creation_method SHELXL-97
_cell_angle_alpha 90.00
_cell_angle_beta 98.087(3)
_cell_angle_gamma 90.00
_cell_formula_units_Z 4
_cell_length_a 7.5129(6)
_cell_length_b 17.4245(14)
_cell_length_c 16.0988(14)
_cell_measurement_reflns_used 7461
_cell_measurement_temperature 295(2)
_cell_measurement_theta_max 24.4
_cell_measurement_theta_min 2.3
_cell_volume 2086.5(3)
_computing_cell_refinement
;
SAINT (Bruker, 2004)
;
_computing_data_collection
;
APEX2 (Bruker, 2004)
;
_computing_data_reduction
;
SAINT (Bruker, 2004)
;
_computing_molecular_graphics
;
PLATON (Spek, 2009)
;
_computing_publication_material
;
SHELXL97 (Sheldrick, 2008) and PLATON (Spek, 2009)
;
_computing_structure_refinement
;
SHELXL97 (Sheldrick, 2008)
;
_computing_structure_solution
;
SHELXS97 (Sheldrick, 2008)
;
_diffrn_ambient_temperature 295(2)
_diffrn_measured_fraction_theta_full 0.997
_diffrn_measured_fraction_theta_max 0.997
_diffrn_measurement_device_type 'Bruker Kappa APEXII CCD'
_diffrn_measurement_method '\w and \f scan'
_diffrn_radiation_monochromator graphite
_diffrn_radiation_source 'fine-focus sealed tube'
_diffrn_radiation_type MoK\a
_diffrn_radiation_wavelength 0.71073
_diffrn_reflns_av_R_equivalents 0.0417
_diffrn_reflns_av_sigmaI/netI 0.0276
_diffrn_reflns_limit_h_max 8
_diffrn_reflns_limit_h_min -9
_diffrn_reflns_limit_k_max 20
_diffrn_reflns_limit_k_min -20
_diffrn_reflns_limit_l_max 19
_diffrn_reflns_limit_l_min -19
_diffrn_reflns_number 23680
_diffrn_reflns_theta_full 25.36
_diffrn_reflns_theta_max 25.36
_diffrn_reflns_theta_min 2.34
_diffrn_standards_interval_time 0
_diffrn_standards_number 0
_exptl_absorpt_coefficient_mu 2.202
_exptl_absorpt_correction_T_max 0.6430
_exptl_absorpt_correction_T_min 0.5776
_exptl_absorpt_correction_type multi-scan
_exptl_absorpt_process_details
;
(SADABS; Sheldrick, 1996)
;
_exptl_crystal_colour colourless
_exptl_crystal_density_diffrn 1.609
_exptl_crystal_density_method 'not measured'
_exptl_crystal_description block
_exptl_crystal_F_000 1024
_exptl_crystal_size_max 0.28
_exptl_crystal_size_mid 0.24
_exptl_crystal_size_min 0.22
_refine_diff_density_max 0.599
_refine_diff_density_min -0.399
_refine_ls_extinction_method none
_refine_ls_goodness_of_fit_ref 1.015
_refine_ls_hydrogen_treatment mixed
_refine_ls_matrix_type full
_refine_ls_number_parameters 275
_refine_ls_number_reflns 3808
_refine_ls_number_restraints 1
_refine_ls_restrained_S_all 1.015
_refine_ls_R_factor_all 0.0533
_refine_ls_R_factor_gt 0.0361
_refine_ls_shift/su_max 0.000
_refine_ls_shift/su_mean 0.000
_refine_ls_structure_factor_coef Fsqd
_refine_ls_weighting_details 'calc w=1/[\s^2^(Fo^2^)+(0.0550P)^2^+0.8751P] where P=(Fo^2^+2Fc^2^)/3'
_refine_ls_weighting_scheme calc
_refine_ls_wR_factor_gt 0.0904
_refine_ls_wR_factor_ref 0.1001
_reflns_number_gt 2942
_reflns_number_total 3808
_reflns_threshold_expression I>2\s(I)
_cod_data_source_file hb7501sup1.cif
_cod_data_source_block I
_cod_original_sg_symbol_H-M 'P 21/c'
_cod_database_code 2241077
_cod_database_fobs_code 2241077

loop_
_symmetry_equiv_pos_as_xyz
'x, y, z'
'-x, y+1/2, -z+1/2'
'-x, -y, -z'
'x, -y-1/2, z-1/2'

loop_
_atom_site_type_symbol
_atom_site_label
_atom_site_fract_x
_atom_site_fract_y
_atom_site_fract_z
_atom_site_U_iso_or_equiv
_atom_site_adp_type
_atom_site_calc_flag
_atom_site_refinement_flags
_atom_site_occupancy
_atom_site_symmetry_multiplicity
C C1 0.2432(4) 0.19281(14) 0.09825(16) 0.0381(6) Uani d . 1 1
C C2 0.1728(4) 0.25496(16) 0.13721(19) 0.0481(7) Uani d . 1 1
H H2 0.2437 0.2827 0.1788 0.058 Uiso calc R 1 1
C C3 -0.0038(4) 0.27433(19) 0.1127(2) 0.0594(8) Uani d . 1 1
H H3 -0.0543 0.3151 0.1384 0.071 Uiso calc R 1 1
C C4 -0.1065(4) 0.2335(2) 0.0501(2) 0.0611(9) Uani d . 1 1
H H4 -0.2255 0.2476 0.0332 0.073 Uiso calc R 1 1
C C5 -0.0355(4) 0.1724(2) 0.0126(2) 0.0601(8) Uani d . 1 1
H H5 -0.1065 0.1450 -0.0293 0.072 Uiso calc R 1 1
C C6 0.1410(4) 0.15136(17) 0.03663(18) 0.0498(7) Uani d . 1 1
H H6 0.1900 0.1098 0.0115 0.060 Uiso calc R 1 1
C C7 0.4610(4) 0.02955(14) 0.20280(17) 0.0396(6) Uani d . 1 1
C C8 0.4202(4) 0.00661(15) 0.27698(19) 0.0460(7) Uani d . 1 1
C C9 0.4154(4) 0.07015(17) 0.33242(18) 0.0453(7) Uani d . 1 1
C C10 0.3906(5) 0.0770(2) 0.4160(2) 0.0625(9) Uani d . 1 1
H H10 0.3682 0.0340 0.4471 0.075 Uiso calc R 1 1
C C11 0.4000(5) 0.1484(3) 0.4513(2) 0.0736(11) Uani d . 1 1
H H11 0.3829 0.1540 0.5071 0.088 Uiso calc R 1 1
C C12 0.4344(5) 0.2125(2) 0.4059(2) 0.0692(10) Uani d . 1 1
H H12 0.4376 0.2605 0.4314 0.083 Uiso calc R 1 1
C C13 0.4638(4) 0.20715(18) 0.32402(18) 0.0544(8) Uani d . 1 1
H H13 0.4891 0.2503 0.2938 0.065 Uiso calc R 1 1
C C14 0.4545(4) 0.13474(16) 0.28803(16) 0.0408(6) Uani d . 1 1
C C15 0.5031(4) -0.01861(16) 0.13068(18) 0.0494(7) Uani d . 1 1
H H15A 0.4799 -0.0719 0.1430 0.059 Uiso calc R 1 1
H H15B 0.4206 -0.0045 0.0812 0.059 Uiso calc R 1 1
N N2 0.6852(4) -0.01280(14) 0.11069(15) 0.0499(6) Uani d D 1 1
C C16 0.8919(4) 0.02153(17) 0.26010(18) 0.0480(7) Uani d . 1 1
C C17 0.8597(5) -0.0015(2) 0.3376(2) 0.0676(9) Uani d . 1 1
H H17 0.8240 -0.0515 0.3468 0.081 Uiso calc R 1 1
C C18 0.8818(6) 0.0519(4) 0.4024(2) 0.0907(15) Uani d . 1 1
H H18 0.8611 0.0378 0.4559 0.109 Uiso calc R 1 1
C C19 0.9337(6) 0.1249(3) 0.3874(3) 0.0932(15) Uani d . 1 1
H H19 0.9473 0.1604 0.4310 0.112 Uiso calc R 1 1
C C20 0.9656(6) 0.1467(2) 0.3107(3) 0.0802(11) Uani d . 1 1
H H20 1.0023 0.1966 0.3017 0.096 Uiso calc R 1 1
C C21 0.9440(5) 0.09537(18) 0.2461(2) 0.0615(9) Uani d . 1 1
H H21 0.9645 0.1103 0.1928 0.074 Uiso calc R 1 1
N N1 0.4842(3) 0.11047(11) 0.20700(13) 0.0390(5) Uani d . 1 1
O O1 0.5276(3) 0.12773(11) 0.05899(11) 0.0453(5) Uani d . 1 1
O O2 0.5650(3) 0.23686(10) 0.15614(13) 0.0495(5) Uani d . 1 1
O O3 1.0073(3) -0.03343(15) 0.12907(15) 0.0726(7) Uani d . 1 1
O O4 0.8142(4) -0.11538(13) 0.20432(18) 0.0801(8) Uani d . 1 1
S S1 0.47029(9) 0.16993(3) 0.12591(4) 0.03756(17) Uani d . 1 1
S S2 0.85938(11) -0.04228(4) 0.17424(5) 0.0547(2) Uani d . 1 1
Br Br1 0.39126(5) -0.095232(19) 0.30887(3) 0.07287(16) Uani d . 1 1
H H2A 0.709(4) 0.0315(11) 0.0891(19) 0.063(10) Uiso d D 1 1

loop_
_atom_site_aniso_label
_atom_site_aniso_U_11
_atom_site_aniso_U_22
_atom_site_aniso_U_33
_atom_site_aniso_U_12
_atom_site_aniso_U_13
_atom_site_aniso_U_23
C1 0.0491(15) 0.0309(13) 0.0358(14) 0.0022(11) 0.0105(12) 0.0067(11)
C2 0.0550(18) 0.0405(15) 0.0503(17) 0.0039(13) 0.0131(14) -0.0015(13)
C3 0.060(2) 0.0540(19) 0.068(2) 0.0136(15) 0.0194(17) 0.0043(16)
C4 0.0473(18) 0.074(2) 0.063(2) 0.0076(16) 0.0136(16) 0.0215(18)
C5 0.057(2) 0.070(2) 0.0511(19) -0.0028(16) -0.0004(15) 0.0005(16)
C6 0.0585(18) 0.0481(16) 0.0429(16) 0.0051(14) 0.0071(14) -0.0033(13)
C7 0.0458(15) 0.0278(13) 0.0426(16) 0.0014(11) -0.0027(12) -0.0019(11)
C8 0.0471(16) 0.0343(14) 0.0553(18) 0.0013(12) 0.0029(13) 0.0114(13)
C9 0.0449(16) 0.0508(16) 0.0395(16) 0.0082(13) 0.0032(12) 0.0066(13)
C10 0.060(2) 0.083(2) 0.0459(19) 0.0155(18) 0.0124(15) 0.0165(17)
C11 0.082(3) 0.103(3) 0.0357(18) 0.020(2) 0.0081(17) -0.011(2)
C12 0.084(2) 0.075(2) 0.047(2) 0.0125(19) 0.0021(17) -0.0225(18)
C13 0.071(2) 0.0479(17) 0.0427(17) 0.0051(15) 0.0013(14) -0.0102(14)
C14 0.0477(15) 0.0429(15) 0.0305(14) 0.0059(12) 0.0016(12) -0.0033(12)
C15 0.066(2) 0.0318(14) 0.0467(17) -0.0015(13) -0.0036(14) -0.0077(12)
N2 0.0670(17) 0.0384(13) 0.0434(14) 0.0101(12) 0.0046(12) -0.0085(11)
C16 0.0510(17) 0.0538(17) 0.0376(16) 0.0071(14) 0.0004(13) -0.0008(13)
C17 0.064(2) 0.087(3) 0.050(2) 0.0044(19) 0.0009(16) 0.0105(19)
C18 0.070(3) 0.165(5) 0.036(2) 0.011(3) 0.0040(17) -0.011(3)
C19 0.069(3) 0.130(4) 0.076(3) 0.009(3) -0.004(2) -0.053(3)
C20 0.082(3) 0.079(3) 0.077(3) -0.003(2) -0.002(2) -0.030(2)
C21 0.073(2) 0.057(2) 0.054(2) 0.0000(16) 0.0075(17) -0.0085(16)
N1 0.0539(14) 0.0284(11) 0.0333(12) 0.0019(9) 0.0017(10) -0.0019(9)
O1 0.0563(12) 0.0433(10) 0.0378(11) 0.0081(9) 0.0116(9) 0.0007(8)
O2 0.0572(12) 0.0313(9) 0.0611(13) -0.0067(8) 0.0115(10) -0.0007(9)
O3 0.0705(15) 0.0824(17) 0.0664(15) 0.0217(13) 0.0144(12) -0.0178(13)
O4 0.103(2) 0.0382(12) 0.0928(19) 0.0131(12) -0.0088(15) 0.0084(12)
S1 0.0483(4) 0.0282(3) 0.0369(4) 0.0012(3) 0.0085(3) 0.0019(3)
S2 0.0689(5) 0.0416(4) 0.0516(5) 0.0154(4) 0.0018(4) -0.0060(3)
Br1 0.0843(3) 0.0436(2) 0.0925(3) -0.00243(16) 0.0188(2) 0.02590(17)

loop_
_atom_type_symbol
_atom_type_description
_atom_type_scat_dispersion_real
_atom_type_scat_dispersion_imag
_atom_type_scat_source
C C 0.0033 0.0016 'International Tables Vol C Tables 4.2.6.8 and 6.1.1.4'
H H 0.0000 0.0000 'International Tables Vol C Tables 4.2.6.8 and 6.1.1.4'
N N 0.0061 0.0033 'International Tables Vol C Tables 4.2.6.8 and 6.1.1.4'
O O 0.0106 0.0060 'International Tables Vol C Tables 4.2.6.8 and 6.1.1.4'
S S 0.1246 0.1234 'International Tables Vol C Tables 4.2.6.8 and 6.1.1.4'
Br Br -0.2901 2.4595 'International Tables Vol C Tables 4.2.6.8 and 6.1.1.4'

loop_
_geom_angle_atom_site_label_1
_geom_angle_atom_site_label_2
_geom_angle_atom_site_label_3
_geom_angle
C6 C1 C2 121.7(3)
C6 C1 S1 119.4(2)
C2 C1 S1 118.8(2)
C3 C2 C1 118.4(3)
C3 C2 H2 120.8
C1 C2 H2 120.8
C2 C3 C4 120.2(3)
C2 C3 H3 119.9
C4 C3 H3 119.9
C5 C4 C3 120.7(3)
C5 C4 H4 119.6
C3 C4 H4 119.6
C4 C5 C6 120.2(3)
C4 C5 H5 119.9
C6 C5 H5 119.9
C1 C6 C5 118.8(3)
C1 C6 H6 120.6
C5 C6 H6 120.6
C8 C7 N1 107.2(2)
C8 C7 C15 128.6(2)
N1 C7 C15 123.6(2)
C7 C8 C9 110.9(2)
C7 C8 Br1 125.5(2)
C9 C8 Br1 123.5(2)
C14 C9 C10 119.8(3)
C14 C9 C8 106.4(2)
C10 C9 C8 133.7(3)
C11 C10 C9 118.4(3)
C11 C10 H10 120.8
C9 C10 H10 120.8
C10 C11 C12 121.3(3)
C10 C11 H11 119.4
C12 C11 H11 119.4
C13 C12 C11 121.5(3)
C13 C12 H12 119.3
C11 C12 H12 119.3
C12 C13 C14 117.3(3)
C12 C13 H13 121.3
C14 C13 H13 121.3
C13 C14 C9 121.7(3)
C13 C14 N1 130.6(3)
C9 C14 N1 107.7(2)
N2 C15 C7 116.1(2)
N2 C15 H15A 108.3
C7 C15 H15A 108.3
N2 C15 H15B 108.3
C7 C15 H15B 108.3
H15A C15 H15B 107.4
C15 N2 S2 122.6(2)
C15 N2 H2A 113(2)
S2 N2 H2A 110(2)
C17 C16 C21 121.1(3)
C17 C16 S2 120.6(3)
C21 C16 S2 118.3(2)
C16 C17 C18 118.1(4)
C16 C17 H17 121.0
C18 C17 H17 121.0
C19 C18 C17 120.0(4)
C19 C18 H18 120.0
C17 C18 H18 120.0
C20 C19 C18 121.2(4)
C20 C19 H19 119.4
C18 C19 H19 119.4
C19 C20 C21 119.9(4)
C19 C20 H20 120.1
C21 C20 H20 120.1
C20 C21 C16 119.7(4)
C20 C21 H21 120.1
C16 C21 H21 120.1
C14 N1 C7 107.8(2)
C14 N1 S1 122.48(17)
C7 N1 S1 126.06(17)
O2 S1 O1 119.71(12)
O2 S1 N1 105.73(12)
O1 S1 N1 106.35(11)
O2 S1 C1 108.96(12)
O1 S1 C1 108.32(12)
N1 S1 C1 107.10(12)
O3 S2 O4 120.92(16)
O3 S2 N2 105.18(15)
O4 S2 N2 106.73(15)
O3 S2 C16 107.51(15)
O4 S2 C16 108.14(16)
N2 S2 C16 107.71(13)

loop_
_geom_bond_atom_site_label_1
_geom_bond_atom_site_label_2
_geom_bond_distance
C1 C6 1.371(4)
C1 C2 1.393(4)
C1 S1 1.748(3)
C2 C3 1.372(4)
C2 H2 0.9300
C3 C4 1.377(5)
C3 H3 0.9300
C4 C5 1.369(5)
C4 H4 0.9300
C5 C6 1.378(4)
C5 H5 0.9300
C6 H6 0.9300
C7 C8 1.336(4)
C7 N1 1.421(3)
C7 C15 1.502(4)
C8 C9 1.426(4)
C8 Br1 1.868(3)
C9 C14 1.387(4)
C9 C10 1.388(4)
C10 C11 1.367(5)
C10 H10 0.9300
C11 C12 1.380(5)
C11 H11 0.9300
C12 C13 1.370(4)
C12 H12 0.9300
C13 C14 1.386(4)
C13 H13 0.9300
C14 N1 1.418(3)
C15 N2 1.453(4)
C15 H15A 0.9700
C15 H15B 0.9700
N2 S2 1.627(3)
N2 H2A 0.874(10)
C16 C17 1.364(5)
C16 C21 1.373(4)
C16 S2 1.764(3)
C17 C18 1.391(6)
C17 H17 0.9300
C18 C19 1.361(7)
C18 H18 0.9300
C19 C20 1.346(7)
C19 H19 0.9300
C20 C21 1.363(5)
C20 H20 0.9300
C21 H21 0.9300
N1 S1 1.659(2)
O1 S1 1.4203(19)
O2 S1 1.416(2)
O3 S2 1.419(3)
O4 S2 1.421(3)

loop_
_geom_hbond_atom_site_label_D
_geom_hbond_atom_site_label_H
_geom_hbond_atom_site_label_A
_geom_hbond_site_symmetry_A
_geom_hbond_distance_DH
_geom_hbond_distance_HA
_geom_hbond_distance_DA
_geom_hbond_angle_DHA
_geom_hbond_publ_flag
N2 H2A O1 . 0.874(10) 2.17(3) 2.795(3) 128(3) y
C13 H13 O2 . 0.93 2.38 2.954(4) 120 y
C21 H21 Cg2 1_655 0.93 2.81 3.667(3) 155 y

loop_
_geom_torsion_atom_site_label_1
_geom_torsion_atom_site_label_2
_geom_torsion_atom_site_label_3
_geom_torsion_atom_site_label_4
_geom_torsion
C6 C1 C2 C3 0.2(4)
S1 C1 C2 C3 177.5(2)
C1 C2 C3 C4 -1.0(5)
C2 C3 C4 C5 1.2(5)
C3 C4 C5 C6 -0.5(5)
C2 C1 C6 C5 0.4(4)
S1 C1 C6 C5 -176.9(2)
C4 C5 C6 C1 -0.3(5)
N1 C7 C8 C9 -0.2(3)
C15 C7 C8 C9 171.5(3)
N1 C7 C8 Br1 -175.46(19)
C15 C7 C8 Br1 -3.8(4)
C7 C8 C9 C14 0.5(3)
Br1 C8 C9 C14 175.8(2)
C7 C8 C9 C10 -175.7(3)
Br1 C8 C9 C10 -0.3(5)
C14 C9 C10 C11 2.1(5)
C8 C9 C10 C11 177.8(3)
C9 C10 C11 C12 -0.4(5)
C10 C11 C12 C13 -1.2(6)
C11 C12 C13 C14 1.2(5)
C12 C13 C14 C9 0.6(4)
C12 C13 C14 N1 -177.5(3)
C10 C9 C14 C13 -2.2(4)
C8 C9 C14 C13 -179.0(3)
C10 C9 C14 N1 176.3(3)
C8 C9 C14 N1 -0.5(3)
C8 C7 C15 N2 -114.1(3)
N1 C7 C15 N2 56.3(4)
C7 C15 N2 S2 66.0(3)
C21 C16 C17 C18 -0.2(5)
S2 C16 C17 C18 -177.9(3)
C16 C17 C18 C19 0.2(6)
C17 C18 C19 C20 -0.5(7)
C18 C19 C20 C21 0.8(7)
C19 C20 C21 C16 -0.8(6)
C17 C16 C21 C20 0.5(5)
S2 C16 C21 C20 178.2(3)
C13 C14 N1 C7 178.7(3)
C9 C14 N1 C7 0.4(3)
C13 C14 N1 S1 -21.7(4)
C9 C14 N1 S1 159.99(19)
C8 C7 N1 C14 -0.1(3)
C15 C7 N1 C14 -172.3(2)
C8 C7 N1 S1 -158.8(2)
C15 C7 N1 S1 29.0(4)
C14 N1 S1 O2 45.3(2)
C7 N1 S1 O2 -158.9(2)
C14 N1 S1 O1 173.6(2)
C7 N1 S1 O1 -30.7(3)
C14 N1 S1 C1 -70.8(2)
C7 N1 S1 C1 85.0(2)
C6 C1 S1 O2 151.8(2)
C2 C1 S1 O2 -25.6(2)
C6 C1 S1 O1 20.0(3)
C2 C1 S1 O1 -157.4(2)
C6 C1 S1 N1 -94.3(2)
C2 C1 S1 N1 88.3(2)
C15 N2 S2 O3 174.6(2)
C15 N2 S2 O4 45.0(3)
C15 N2 S2 C16 -70.9(2)
C17 C16 S2 O3 -136.9(3)
C21 C16 S2 O3 45.3(3)
C17 C16 S2 O4 -4.8(3)
C21 C16 S2 O4 177.4(3)
C17 C16 S2 N2 110.2(3)
C21 C16 S2 N2 -67.5(3)
